data_1100105
_chemical_formula_moiety ?
_chemical_formula_sum 'As3 Fe2 Na3 O12'
_chemical_formula_weight 597.43
_chemical_melting_point ?
_chemical_name_common ?
_chemical_name_systematic
;
 ?
;
_space_group_IT_number 230
_symmetry_cell_setting ?
_symmetry_space_group_name_Hall '-I 4bd 2c 3'
_symmetry_space_group_name_H-M 'I a -3 d'
_atom_sites_solution_hydrogens geom
_atom_sites_solution_primary direct
_atom_sites_solution_secondary difmap
_cell_angle_alpha 90.00
_cell_angle_beta 90.00
_cell_angle_gamma 90.00
_cell_formula_units_Z 8
_cell_length_a 12.250(2)
_cell_length_b 12.250(2)
_cell_length_c 12.250(2)
_cell_measurement_reflns_used ?
_cell_measurement_temperature 293(2)
_cell_measurement_theta_max ?
_cell_measurement_theta_min ?
_cell_volume 1838.3(5)
_diffrn_ambient_temperature 293(2)
_diffrn_detector_area_resol_mean ?
_diffrn_measured_fraction_theta_full 1.000
_diffrn_measured_fraction_theta_max 1.000
_diffrn_measurement_device_type ?
_diffrn_measurement_method ?
_diffrn_radiation_monochromator graphite
_diffrn_radiation_source 'fine-focus sealed tube'
_diffrn_radiation_type MoK\a
_diffrn_radiation_wavelength 0.71073
_diffrn_reflns_av_R_equivalents 0.0337
_diffrn_reflns_av_sigmaI/netI 0.0175
_diffrn_reflns_limit_h_max 17
_diffrn_reflns_limit_h_min 0
_diffrn_reflns_limit_k_max 17
_diffrn_reflns_limit_k_min 0
_diffrn_reflns_limit_l_max 17
_diffrn_reflns_limit_l_min 0
_diffrn_reflns_number 1241
_diffrn_reflns_theta_full 29.94
_diffrn_reflns_theta_max 29.94
_diffrn_reflns_theta_min 4.07
_diffrn_standards_decay_% ?
_diffrn_standards_interval_count ?
_diffrn_standards_interval_time ?
_diffrn_standards_number ?
_exptl_absorpt_coefficient_mu 14.091
_exptl_absorpt_correction_T_max ?
_exptl_absorpt_correction_T_min ?
_exptl_absorpt_correction_type ?
_exptl_absorpt_process_details ?
_exptl_crystal_colour ?
_exptl_crystal_density_diffrn 4.317
_exptl_crystal_density_meas ?
_exptl_crystal_density_method 'not measured'
_exptl_crystal_description ?
_exptl_crystal_F_000 2240
_exptl_crystal_size_max ?
_exptl_crystal_size_mid ?
_exptl_crystal_size_min ?
_geom_special_details
;
 All esds (except the esd in the dihedral angle between two l.s. planes)
 are estimated using the full covariance matrix.  The cell esds are taken
 into account individually in the estimation of esds in distances, angles
 and torsion angles; correlations between esds in cell parameters are only
 used when they are defined by crystal symmetry.  An approximate (isotropic)
 treatment of cell esds is used for estimating esds involving l.s. planes.
;
_refine_diff_density_max 0.482
_refine_diff_density_min -0.665
_refine_diff_density_rms 0.138
_refine_ls_extinction_coef 0.0076(4)
_refine_ls_extinction_expression Fc^*^=kFc[1+0.001xFc^2^\l^3^/sin(2\q)]^-1/4^
_refine_ls_extinction_method SHELXL
_refine_ls_goodness_of_fit_ref 1.368
_refine_ls_hydrogen_treatment mixed
_refine_ls_matrix_type full
_refine_ls_number_parameters 18
_refine_ls_number_reflns 231
_refine_ls_number_restraints 0
_refine_ls_restrained_S_all 1.368
_refine_ls_R_factor_all 0.0225
_refine_ls_R_factor_gt 0.0197
_refine_ls_shift/su_max 0.000
_refine_ls_shift/su_mean 0.000
_refine_ls_structure_factor_coef Fsqd
_refine_ls_weighting_details 'calc w=1/[\s^2^(Fo^2^)+(0.0201P)^2^+4.0229P] where P=(Fo^2^+2Fc^2^)/3'
_refine_ls_weighting_scheme calc
_refine_ls_wR_factor_gt 0.0504
_refine_ls_wR_factor_ref 0.0512
_reflns_number_gt 213
_reflns_number_total 231
_reflns_threshold_expression >2sigma(I)
_cod_original_sg_symbol_H-M Ia3d
_cod_database_code 1100105

loop_
_symmetry_equiv_pos_as_xyz
'x, y, z'
'x, -y, -z+1/2'
'-x+1/2, -y, z+1/2'
'-x+1/2, y, -z'
'-y+1/4, x+3/4, z+1/4'
'y+1/4, x+3/4, -z+3/4'
'y+1/4, -x+1/4, z+3/4'
'-y+1/4, -x+1/4, -z+1/4'
'y, z, x'
'-y+1/2, -z, x+1/2'
'y, -z, -x+1/2'
'-y+1/2, z, -x'
'-z+1/4, y+3/4, x+1/4'
'-z+1/4, -y+1/4, -x+1/4'
'z+1/4, -y+1/4, x+3/4'
'z+1/4, y+3/4, -x+3/4'
'z, x, y'
'-z, x+1/2, -y+1/2'
'-z, -x+1/2, y'
'z, -x, -y+1/2'
'-x+1/4, -z+1/4, -y+1/4'
'-x+1/4, z+3/4, y+1/4'
'x+3/4, -z+3/4, y+1/4'
'x+1/4, z+3/4, -y+3/4'
'x+1/2, y+1/2, z+1/2'
'x+1/2, -y+1/2, -z+1'
'-x+1, -y+1/2, z+1'
'-x+1, y+1/2, -z+1/2'
'-y+3/4, x+5/4, z+3/4'
'y+3/4, x+5/4, -z+5/4'
'y+3/4, -x+3/4, z+5/4'
'-y+3/4, -x+3/4, -z+3/4'
'y+1/2, z+1/2, x+1/2'
'-y+1, -z+1/2, x+1'
'y+1/2, -z+1/2, -x+1'
'-y+1, z+1/2, -x+1/2'
'-z+3/4, y+5/4, x+3/4'
'-z+3/4, -y+3/4, -x+3/4'
'z+3/4, -y+3/4, x+5/4'
'z+3/4, y+5/4, -x+5/4'
'z+1/2, x+1/2, y+1/2'
'-z+1/2, x+1, -y+1'
'-z+1/2, -x+1, y+1/2'
'z+1/2, -x+1/2, -y+1'
'-x+3/4, -z+3/4, -y+3/4'
'-x+3/4, z+5/4, y+3/4'
'x+5/4, -z+5/4, y+3/4'
'x+3/4, z+5/4, -y+5/4'
'-x, -y, -z'
'-x, y, z-1/2'
'x-1/2, y, -z-1/2'
'x-1/2, -y, z'
'y-1/4, -x-3/4, -z-1/4'
'-y-1/4, -x-3/4, z-3/4'
'-y-1/4, x-1/4, -z-3/4'
'y-1/4, x-1/4, z-1/4'
'-y, -z, -x'
'y-1/2, z, -x-1/2'
'-y, z, x-1/2'
'y-1/2, -z, x'
'z-1/4, -y-3/4, -x-1/4'
'z-1/4, y-1/4, x-1/4'
'-z-1/4, y-1/4, -x-3/4'
'-z-1/4, -y-3/4, x-3/4'
'-z, -x, -y'
'z, -x-1/2, y-1/2'
'z, x-1/2, -y'
'-z, x, y-1/2'
'x-1/4, z-1/4, y-1/4'
'x-1/4, -z-3/4, -y-1/4'
'-x-3/4, z-3/4, -y-1/4'
'-x-1/4, -z-3/4, y-3/4'
'-x+1/2, -y+1/2, -z+1/2'
'-x+1/2, y+1/2, z'
'x, y+1/2, -z'
'x, -y+1/2, z+1/2'
'y+1/4, -x-1/4, -z+1/4'
'-y+1/4, -x-1/4, z-1/4'
'-y+1/4, x+1/4, -z-1/4'
'y+1/4, x+1/4, z+1/4'
'-y+1/2, -z+1/2, -x+1/2'
'y, z+1/2, -x'
'-y+1/2, z+1/2, x'
'y, -z+1/2, x+1/2'
'z+1/4, -y-1/4, -x+1/4'
'z+1/4, y+1/4, x+1/4'
'-z+1/4, y+1/4, -x-1/4'
'-z+1/4, -y-1/4, x-1/4'
'-z+1/2, -x+1/2, -y+1/2'
'z+1/2, -x, y'
'z+1/2, x, -y+1/2'
'-z+1/2, x+1/2, y'
'x+1/4, z+1/4, y+1/4'
'x+1/4, -z-1/4, -y+1/4'
'-x-1/4, z-1/4, -y+1/4'
'-x+1/4, -z-1/4, y-1/4'

loop_
_atom_site_label
_atom_site_type_symbol
_atom_site_fract_x
_atom_site_fract_y
_atom_site_fract_z
_atom_site_U_iso_or_equiv
_atom_site_adp_type
_atom_site_occupancy
_atom_site_symmetry_multiplicity
_atom_site_calc_flag
_atom_site_refinement_flags
_atom_site_disorder_assembly
_atom_site_disorder_group
As As 0.5000 0.2500 0.1250 0.0010(2) Uani 1 4 d S . .
Fe Fe 0.5000 0.5000 0.0000 0.0019(2) Uani 1 6 d S . .
Na Na 0.5000 0.2500 0.3750 0.0075(5) Uani 1 4 d S . .
O1 O 0.54790(13) 0.34738(13) 0.03894(13) 0.0040(4) Uani 1 1 d . . .

loop_
_atom_site_aniso_label
_atom_site_aniso_U_11
_atom_site_aniso_U_22
_atom_site_aniso_U_33
_atom_site_aniso_U_23
_atom_site_aniso_U_13
_atom_site_aniso_U_12
As 0.0010(2) 0.0010(2) 0.0009(3) 0.000 0.000 0.000
Fe 0.0019(2) 0.0019(2) 0.0019(2) 0.00026(14) -0.00026(14) -0.00026(14)
Na 0.0103(7) 0.0103(7) 0.0020(9) 0.000 0.000 0.0014(7)
O1 0.0056(8) 0.0021(7) 0.0041(7) 0.0015(6) 0.0007(6) -0.0005(6)

loop_
_atom_type_symbol
_atom_type_description
_atom_type_scat_dispersion_real
_atom_type_scat_dispersion_imag
_atom_type_scat_source
As As 0.0499 2.0058 'International Tables Vol C Tables 4.2.6.8 and 6.1.1.4'
Fe Fe 0.3463 0.8444 'International Tables Vol C Tables 4.2.6.8 and 6.1.1.4'
O O 0.0106 0.0060 'International Tables Vol C Tables 4.2.6.8 and 6.1.1.4'
Na Na 0.0362 0.0249 'International Tables Vol C Tables 4.2.6.8 and 6.1.1.4'

loop_
_geom_angle_atom_site_label_1
_geom_angle_atom_site_label_2
_geom_angle_atom_site_label_3
_geom_angle
_geom_angle_site_symmetry_1
_geom_angle_site_symmetry_3
_geom_angle_publ_flag
O1 As O1 112.71(6) 27_554 77_565 ?
O1 As O1 103.17(11) 27_554 . ?
O1 As O1 112.71(6) 77_565 . ?
O1 As O1 112.71(6) 27_554 55_656 ?
O1 As O1 103.17(11) 77_565 55_656 ?
O1 As O1 112.71(6) . 55_656 ?
O1 As Na 51.59(6) 27_554 50_655 ?
O1 As Na 128.41(6) 77_565 50_655 ?
O1 As Na 51.59(6) . 50_655 ?
O1 As Na 128.41(6) 55_656 50_655 ?
O1 As Na 128.41(6) 27_554 . ?
O1 As Na 51.59(6) 77_565 . ?
O1 As Na 128.41(6) . . ?
O1 As Na 51.59(6) 55_656 . ?
Na As Na 180.0 50_655 . ?
O1 Fe O1 180.00(3) 43_554 91 ?
O1 Fe O1 88.95(7) 43_554 84_554 ?
O1 Fe O1 91.05(7) 91 84_554 ?
O1 Fe O1 91.05(7) 43_554 36 ?
O1 Fe O1 88.95(7) 91 36 ?
O1 Fe O1 180.00(9) 84_554 36 ?
O1 Fe O1 88.95(7) 43_554 49_665 ?
O1 Fe O1 91.05(7) 91 49_665 ?
O1 Fe O1 91.05(7) 84_554 49_665 ?
O1 Fe O1 88.95(7) 36 49_665 ?
O1 Fe O1 91.05(7) 43_554 . ?
O1 Fe O1 88.95(7) 91 . ?
O1 Fe O1 88.95(7) 84_554 . ?
O1 Fe O1 91.05(7) 36 . ?
O1 Fe O1 180.00(9) 49_665 . ?
O1 Fe Na 47.56(4) 43_554 50_655 ?
O1 Fe Na 132.44(4) 91 50_655 ?
O1 Fe Na 85.33(5) 84_554 50_655 ?
O1 Fe Na 94.67(5) 36 50_655 ?
O1 Fe Na 136.33(5) 49_665 50_655 ?
O1 Fe Na 43.67(5) . 50_655 ?
O1 Fe Na 132.44(4) 43_554 2_565 ?
O1 Fe Na 47.56(4) 91 2_565 ?
O1 Fe Na 94.67(5) 84_554 2_565 ?
O1 Fe Na 85.33(5) 36 2_565 ?
O1 Fe Na 43.67(5) 49_665 2_565 ?
O1 Fe Na 136.33(5) . 2_565 ?
Na Fe Na 180.0 50_655 2_565 ?
O1 Fe Na 43.67(5) 43_554 85_565 ?
O1 Fe Na 136.33(5) 91 85_565 ?
O1 Fe Na 132.44(4) 84_554 85_565 ?
O1 Fe Na 47.56(4) 36 85_565 ?
O1 Fe Na 85.33(5) 49_665 85_565 ?
O1 Fe Na 94.67(5) . 85_565 ?
Na Fe Na 66.4 50_655 85_565 ?
Na Fe Na 113.6 2_565 85_565 ?
O1 Fe Na 85.33(5) 43_554 10_564 ?
O1 Fe Na 94.67(5) 91 10_564 ?
O1 Fe Na 43.67(5) 84_554 10_564 ?
O1 Fe Na 136.33(5) 36 10_564 ?
O1 Fe Na 47.56(4) 49_665 10_564 ?
O1 Fe Na 132.44(4) . 10_564 ?
Na Fe Na 113.6 50_655 10_564 ?
Na Fe Na 66.4 2_565 10_564 ?
Na Fe Na 113.6 85_565 10_564 ?
O1 Fe Na 94.67(5) 43_554 58_656 ?
O1 Fe Na 85.33(5) 91 58_656 ?
O1 Fe Na 136.33(5) 84_554 58_656 ?
O1 Fe Na 43.67(5) 36 58_656 ?
O1 Fe Na 132.44(4) 49_665 58_656 ?
O1 Fe Na 47.56(4) . 58_656 ?
Na Fe Na 66.4 50_655 58_656 ?
Na Fe Na 113.6 2_565 58_656 ?
Na Fe Na 66.4 85_565 58_656 ?
Na Fe Na 180.0 10_564 58_656 ?
O1 Fe Na 136.33(5) 43_554 37_544 ?
O1 Fe Na 43.67(5) 91 37_544 ?
O1 Fe Na 47.56(4) 84_554 37_544 ?
O1 Fe Na 132.44(4) 36 37_544 ?
O1 Fe Na 94.67(5) 49_665 37_544 ?
O1 Fe Na 85.33(5) . 37_544 ?
Na Fe Na 113.6 50_655 37_544 ?
Na Fe Na 66.4 2_565 37_544 ?
Na Fe Na 180.0 85_565 37_544 ?
Na Fe Na 66.4 10_564 37_544 ?
Na Fe Na 113.6 58_656 37_544 ?
O1 Na O1 67.01(7) 50_656 76 ?
O1 Na O1 117.00(7) 50_656 55_656 ?
O1 Na O1 159.50(8) 76 55_656 ?
O1 Na O1 159.50(8) 50_656 77_565 ?
O1 Na O1 117.00(7) 76 77_565 ?
O1 Na O1 67.01(7) 55_656 77_565 ?
O1 Na O1 91.91(4) 50_656 71_766 ?
O1 Na O1 75.22(6) 76 71_766 ?
O1 Na O1 123.18(3) 55_656 71_766 ?
O1 Na O1 71.00(7) 77_565 71_766 ?
O1 Na O1 123.18(3) 50_656 92_545 ?
O1 Na O1 71.00(7) 76 92_545 ?
O1 Na O1 91.91(4) 55_656 92_545 ?
O1 Na O1 75.22(6) 77_565 92_545 ?
O1 Na O1 112.50(7) 71_766 92_545 ?
O1 Na O1 75.22(6) 50_656 70_566 ?
O1 Na O1 91.91(4) 76 70_566 ?
O1 Na O1 71.00(7) 55_656 70_566 ?
O1 Na O1 123.18(3) 77_565 70_566 ?
O1 Na O1 164.72(7) 71_766 70_566 ?
O1 Na O1 69.68(8) 92_545 70_566 ?
O1 Na O1 71.00(7) 50_656 90_565 ?
O1 Na O1 123.18(3) 76 90_565 ?
O1 Na O1 75.22(6) 55_656 90_565 ?
O1 Na O1 91.91(4) 77_565 90_565 ?
O1 Na O1 69.68(8) 71_766 90_565 ?
O1 Na O1 164.72(7) 92_545 90_565 ?
O1 Na O1 112.50(7) 70_566 90_565 ?
O1 Na As 33.50(4) 50_656 50_656 ?
O1 Na As 33.50(4) 76 50_656 ?
O1 Na As 146.50(4) 55_656 50_656 ?
O1 Na As 146.50(4) 77_565 50_656 ?
O1 Na As 82.36(4) 71_766 50_656 ?
O1 Na As 97.64(4) 92_545 50_656 ?
O1 Na As 82.36(4) 70_566 50_656 ?
O1 Na As 97.64(4) 90_565 50_656 ?
O1 Na As 146.50(4) 50_656 . ?
O1 Na As 146.50(4) 76 . ?
O1 Na As 33.50(4) 55_656 . ?
O1 Na As 33.50(4) 77_565 . ?
O1 Na As 97.64(4) 71_766 . ?
O1 Na As 82.36(4) 92_545 . ?
O1 Na As 97.64(4) 70_566 . ?
O1 Na As 82.36(4) 90_565 . ?
As Na As 180.0 50_656 . ?
O1 Na Fe 35.32(4) 50_656 2_565 ?
O1 Na Fe 94.02(4) 76 2_565 ?
O1 Na Fe 98.92(4) 55_656 2_565 ?
O1 Na Fe 126.21(4) 77_565 2_565 ?
O1 Na Fe 76.87(4) 71_766 2_565 ?
O1 Na Fe 158.43(4) 92_545 2_565 ?
O1 Na Fe 96.21(4) 70_566 2_565 ?
O1 Na Fe 35.81(4) 90_565 2_565 ?
As Na Fe 63.4 50_656 2_565 ?
As Na Fe 116.6 . 2_565 ?
O1 Na Fe 98.92(4) 50_656 31_454 ?
O1 Na Fe 126.21(4) 76 31_454 ?
O1 Na Fe 35.32(4) 55_656 31_454 ?
O1 Na Fe 94.02(4) 77_565 31_454 ?
O1 Na Fe 158.43(4) 71_766 31_454 ?
O1 Na Fe 76.87(4) 92_545 31_454 ?
O1 Na Fe 35.81(4) 70_566 31_454 ?
O1 Na Fe 96.21(4) 90_565 31_454 ?
As Na Fe 116.6 50_656 31_454 ?
As Na Fe 63.4 . 31_454 ?
Fe Na Fe 101.5 2_565 31_454 ?
As O1 Fe 134.28(9) . . ?
As O1 Na 94.91(7) . 50_655 ?
Fe O1 Na 101.01(6) . 50_655 ?
As O1 Na 123.13(8) . 58_656 ?
Fe O1 Na 96.63(6) . 58_656 ?
Na O1 Na 98.43(6) 50_655 58_656 ?

loop_
_geom_bond_atom_site_label_1
_geom_bond_atom_site_label_2
_geom_bond_distance
_geom_bond_site_symmetry_2
_geom_bond_publ_flag
As O1 1.6967(15) 27_554 ?
As O1 1.6967(16) 77_565 ?
As O1 1.6967(16) . ?
As O1 1.6967(15) 55_656 ?
As Na 3.0625(5) 50_655 ?
As Na 3.0625(5) . ?
Fe O1 2.0167(16) 43_554 ?
Fe O1 2.0167(16) 91 ?
Fe O1 2.0167(16) 84_554 ?
Fe O1 2.0167(16) 36 ?
Fe O1 2.0167(16) 49_665 ?
Fe O1 2.0167(16) . ?
Fe Na 3.4240(6) 50_655 ?
Fe Na 3.4240(6) 2_565 ?
Fe Na 3.4240(6) 85_565 ?
Fe Na 3.4240(6) 10_564 ?
Fe Na 3.4240(6) 58_656 ?
Fe Na 3.4240(6) 37_544 ?
Na O1 2.4084(17) 50_656 ?
Na O1 2.4084(17) 76 ?
Na O1 2.4084(17) 55_656 ?
Na O1 2.4084(17) 77_565 ?
Na O1 2.5439(16) 71_766 ?
Na O1 2.5439(16) 92_545 ?
Na O1 2.5439(16) 70_566 ?
Na O1 2.5439(16) 90_565 ?
Na As 3.0625(5) 50_656 ?
Na Fe 3.4240(6) 2_565 ?
Na Fe 3.4240(6) 31_454 ?
O1 Na 2.4084(17) 50_655 ?
O1 Na 2.5439(16) 58_656 ?
